data_3000067
loop_
_publ_author_name
'Patyk-Kazmierczak, E.'
'Warren, M.'
'Allan, D.'
'Andrzej Katrusiak'

_journal_name_full 'To be published'
_chemical_formula_sum 'C6 H12 O6'
_chemical_name_common '\a-D-mannose '
_chemical_name_systematic \a-D-mannopyranose
_symmetry_space_group_name_Hall 'P 2ac 2ab'
_symmetry_space_group_name_H-M 'P 21 21 21'
_cell_angle_alpha 90
_cell_angle_beta 90
_cell_angle_gamma 90
_cell_length_a 21.90(3)
_cell_length_b 8.9676(11)
_cell_length_c 6.6585(9)
_cell_measurement_temperature 295(2)
_cell_volume 1307.7(18)
_diffrn_ambient_pressure 4000000
_diffrn_ambient_temperature 295(2)
_diffrn_radiation_type MoK\a
_diffrn_radiation_wavelength 0.71073
_refine_ls_goodness_of_fit_ref 1.028
_refine_ls_R_factor_all 0.0869
_refine_ls_R_factor_gt 0.0640
_refine_ls_wR_factor_gt 0.1397
_refine_ls_wR_factor_ref 0.1501
_cod_database_code 3000067
_cod_hold_until_date 2017-05-30

loop_
_atom_site_label
_atom_site_fract_x
_atom_site_fract_y
_atom_site_fract_z
? ? ? ?
